data_7707139
loop_
_publ_author_name
'Balijapelly, Srikanth'
'Sandineni, Prashanth'
'Adhikary, Amit'
'Gerasimchuk, Nikolay N.'
'Chernatynskiy, Aleksandr V.'
'Choudhury, Amitava'

_publ_section_title
;
 Ternary alkali ion thiogallates, A<sub>5</sub>GaS<sub>4</sub> (A = Li and
 Na), with isolated tetrahedral building units and their ionic
 conductivities.
;
_journal_issue 21
_journal_name_full 'Dalton transactions (Cambridge, England : 2003)'
_journal_page_first 7372
_journal_page_last 7379
_journal_paper_doi 10.1039/d1dt00766a
_journal_volume 50
_journal_year 2021
_chemical_formula_sum 'Ga Li5 S4'
_chemical_formula_weight 232.66
_space_group_crystal_system monoclinic
_space_group_IT_number 11
_space_group_name_Hall '-P 2yb'
_space_group_name_H-M_alt 'P 1 21/m 1'
_audit_creation_method SHELXL-2018/3
_audit_update_record
;
2021-03-07 deposited with the CCDC.	2021-04-16 downloaded from the CCDC.
;
_cell_angle_alpha 90
_cell_angle_beta 90.118(4)
_cell_angle_gamma 90
_cell_formula_units_Z 2
_cell_length_a 6.2711(18)
_cell_length_b 7.864(2)
_cell_length_c 6.8610(19)
_cell_measurement_reflns_used 882
_cell_measurement_temperature 300(2)
_cell_measurement_theta_max 27.94
_cell_measurement_theta_min 2.97
_cell_volume 338.36(16)
_computing_cell_refinement 'Bruker SAINT'
_computing_data_collection 'Bruker APEX2'
_computing_data_reduction 'Bruker SAINT'
_computing_molecular_graphics 'Bruker SHELXTL'
_computing_publication_material 'Bruker SHELXTL'
_computing_structure_refinement 'SHELXL-2018/3 (Sheldrick, 2018)'
_computing_structure_solution 'SHELXS-97 (Sheldrick, 2008)'
_diffrn_ambient_temperature 300(2)
_diffrn_measured_fraction_theta_full 1.000
_diffrn_measured_fraction_theta_max 0.951
_diffrn_measurement_device_type 'Bruker APEX-II CCD'
_diffrn_measurement_method '\w scans'
_diffrn_radiation_monochromator graphite
_diffrn_radiation_source 'sealed tube'
_diffrn_radiation_type MoK\a
_diffrn_radiation_wavelength 0.71073
_diffrn_reflns_av_R_equivalents 0.0361
_diffrn_reflns_av_unetI/netI 0.0353
_diffrn_reflns_Laue_measured_fraction_full 1.000
_diffrn_reflns_Laue_measured_fraction_max 0.951
_diffrn_reflns_limit_h_max 8
_diffrn_reflns_limit_h_min -8
_diffrn_reflns_limit_k_max 10
_diffrn_reflns_limit_k_min -10
_diffrn_reflns_limit_l_max 8
_diffrn_reflns_limit_l_min -8
_diffrn_reflns_number 3011
_diffrn_reflns_point_group_measured_fraction_full 1.000
_diffrn_reflns_point_group_measured_fraction_max 0.951
_diffrn_reflns_theta_full 25.242
_diffrn_reflns_theta_max 28.213
_diffrn_reflns_theta_min 2.969
_exptl_absorpt_coefficient_mu 5.166
_exptl_absorpt_correction_T_max 0.7457
_exptl_absorpt_correction_T_min 0.6006
_exptl_absorpt_correction_type multi-scan
_exptl_absorpt_process_details '(SADABS; Bruker, 2008)'
_exptl_crystal_colour pale
_exptl_crystal_density_diffrn 2.284
_exptl_crystal_density_meas ?
_exptl_crystal_density_method none
_exptl_crystal_description irregular
_exptl_crystal_F_000 220
_exptl_crystal_size_max 0.100
_exptl_crystal_size_mid 0.070
_exptl_crystal_size_min 0.020
_refine_diff_density_max 1.248
_refine_diff_density_min -1.232
_refine_diff_density_rms 0.203
_refine_ls_extinction_method none
_refine_ls_goodness_of_fit_ref 1.089
_refine_ls_hydrogen_treatment undef
_refine_ls_matrix_type full
_refine_ls_number_parameters 55
_refine_ls_number_reflns 853
_refine_ls_number_restraints 0
_refine_ls_restrained_S_all 1.089
_refine_ls_R_factor_all 0.0501
_refine_ls_R_factor_gt 0.0426
_refine_ls_shift/su_max 0.000
_refine_ls_shift/su_mean 0.000
_refine_ls_structure_factor_coef Fsqd
_refine_ls_weighting_details 'w=1/[\s^2^(Fo^2^)+(0.0678P)^2^+0.4866P] where P=(Fo^2^+2Fc^2^)/3'
_refine_ls_weighting_scheme calc
_refine_ls_wR_factor_gt 0.1085
_refine_ls_wR_factor_ref 0.1148
_reflns_Friedel_coverage 0.000
_reflns_number_gt 740
_reflns_number_total 853
_reflns_threshold_expression 'I > 2\s(I)'
_cod_data_source_file d1dt00766a2.cif
_cod_data_source_block sad
_cod_depositor_comments
;
The following automatic conversions were performed:

data item '_exptl_crystal_density_meas' value 'none' was changed to
'?' -- the value is perceived as not measured.

Automatic conversion script
Id: cif_fix_values 7556 2019-12-06 15:28:31Z antanas 

 Adding full bibliography for 7707139--7707140.cif.
;
_cod_original_sg_symbol_H-M 'P 21/m'
_cod_database_code 7707139
_shelx_shelxl_version_number 2018/3
_shelx_space_group_comment
;
The symmetry employed for this shelxl refinement is uniquely defined
by the following loop, which should always be used as a source of
symmetry information in preference to the above space-group names.
They are only intended as comments.
;
_shelx_estimated_absorpt_t_min 0.626
_shelx_estimated_absorpt_t_max 0.904

loop_
_space_group_symop_operation_xyz
'x, y, z'
'-x, y+1/2, -z'
'-x, -y, -z'
'x, -y-1/2, z'

loop_
_atom_site_label
_atom_site_type_symbol
_atom_site_fract_x
_atom_site_fract_y
_atom_site_fract_z
_atom_site_U_iso_or_equiv
_atom_site_adp_type
_atom_site_occupancy
_atom_site_site_symmetry_order
_atom_site_calc_flag
_atom_site_refinement_flags_posn
_atom_site_refinement_flags_adp
_atom_site_refinement_flags_occupancy
_atom_site_disorder_assembly
_atom_site_disorder_group
Ga1 Ga 0.63353(10) 0.250000 0.17093(10) 0.0166(3) Uani 1 2 d S T P . .
S1 S 0.75770(17) 0.01500(14) 0.32708(16) 0.0173(3) Uani 1 1 d . . . . .
S2 S 0.2704(2) 0.250000 0.1751(2) 0.0159(3) Uani 1 2 d S T P . .
S3 S 0.2418(2) 0.750000 0.1380(2) 0.0167(3) Uani 1 2 d S T P . .
Li1 Li 0.3577(13) 0.5133(11) 0.3341(12) 0.0247(19) Uani 1 1 d . . . . .
Li2 Li 0.0114(17) 0.250000 0.4846(17) 0.024(2) Uani 1 2 d S T P . .
Li4 Li 0.000000 0.000000 0.000000 0.042(4) Uani 1 2 d S . P . .
Li3 Li 0.649(2) 0.750000 0.1663(15) 0.028(3) Uani 1 2 d S T P . .

loop_
_atom_site_aniso_label
_atom_site_aniso_U_11
_atom_site_aniso_U_22
_atom_site_aniso_U_33
_atom_site_aniso_U_23
_atom_site_aniso_U_13
_atom_site_aniso_U_12
Ga1 0.0164(4) 0.0153(4) 0.0180(4) 0.000 -0.0003(3) 0.000
S1 0.0180(5) 0.0162(6) 0.0178(6) 0.0013(4) -0.0013(4) 0.0012(4)
S2 0.0142(7) 0.0145(7) 0.0189(8) 0.000 0.0005(5) 0.000
S3 0.0181(7) 0.0152(7) 0.0168(7) 0.000 0.0006(6) 0.000
Li1 0.036(5) 0.020(4) 0.018(4) -0.002(3) -0.002(4) 0.003(3)
Li2 0.016(5) 0.023(6) 0.033(7) 0.000 -0.001(4) 0.000
Li4 0.025(6) 0.055(10) 0.045(9) 0.005(6) 0.013(6) 0.013(6)
Li3 0.048(8) 0.027(7) 0.010(5) 0.000 -0.003(5) 0.000

loop_
_atom_type_symbol
_atom_type_description
_atom_type_scat_dispersion_real
_atom_type_scat_dispersion_imag
_atom_type_scat_source
Li Li -0.0003 0.0001 'International Tables Vol C Tables 4.2.6.8 and 6.1.1.4'
S S 0.1246 0.1234 'International Tables Vol C Tables 4.2.6.8 and 6.1.1.4'
Ga Ga 0.2307 1.6083 'International Tables Vol C Tables 4.2.6.8 and 6.1.1.4'

loop_
_geom_angle_atom_site_label_1
_geom_angle_atom_site_label_2
_geom_angle_atom_site_label_3
_geom_angle
_geom_angle_site_symmetry_1
_geom_angle_site_symmetry_3
_geom_angle_publ_flag
S3 Ga1 S1 108.85(4) 3_665 . ?
S3 Ga1 S1 108.85(4) 3_665 4_565 ?
S1 Ga1 S1 108.80(6) . 4_565 ?
S3 Ga1 S2 111.07(6) 3_665 . ?
S1 Ga1 S2 109.61(4) . . ?
S1 Ga1 S2 109.61(4) 4_565 . ?
S3 Ga1 Li3 57.7(2) 3_665 3_665 ?
S1 Ga1 Li3 125.59(3) . 3_665 ?
S1 Ga1 Li3 125.59(3) 4_565 3_665 ?
S2 Ga1 Li3 53.4(2) . 3_665 ?
S3 Ga1 Li1 124.42(17) 3_665 4_565 ?
S1 Ga1 Li1 56.35(17) . 4_565 ?
S1 Ga1 Li1 126.73(17) 4_565 4_565 ?
S2 Ga1 Li1 53.31(17) . 4_565 ?
Li3 Ga1 Li1 86.9(2) 3_665 4_565 ?
S3 Ga1 Li1 124.42(17) 3_665 . ?
S1 Ga1 Li1 126.73(17) . . ?
S1 Ga1 Li1 56.34(16) 4_565 . ?
S2 Ga1 Li1 53.31(17) . . ?
Li3 Ga1 Li1 86.9(2) 3_665 . ?
Li1 Ga1 Li1 90.2(3) 4_565 . ?
S3 Ga1 Li2 112.0(2) 3_665 1_655 ?
S1 Ga1 Li2 55.26(4) . 1_655 ?
S1 Ga1 Li2 55.26(4) 4_565 1_655 ?
S2 Ga1 Li2 137.0(2) . 1_655 ?
Li3 Ga1 Li2 169.6(3) 3_665 1_655 ?
Li1 Ga1 Li2 100.4(2) 4_565 1_655 ?
Li1 Ga1 Li2 100.4(2) . 1_655 ?
S3 Ga1 Li4 54.18(3) 3_665 2_655 ?
S1 Ga1 Li4 114.88(4) . 2_655 ?
S1 Ga1 Li4 55.64(3) 4_565 2_655 ?
S2 Ga1 Li4 135.51(3) . 2_655 ?
Li3 Ga1 Li4 98.20(19) 3_665 2_655 ?
Li1 Ga1 Li4 171.02(17) 4_565 2_655 ?
Li1 Ga1 Li4 97.43(17) . 2_655 ?
Li2 Ga1 Li4 73.68(16) 1_655 2_655 ?
S3 Ga1 Li4 54.18(3) 3_665 1_655 ?
S1 Ga1 Li4 55.64(3) . 1_655 ?
S1 Ga1 Li4 114.88(4) 4_565 1_655 ?
S2 Ga1 Li4 135.51(3) . 1_655 ?
Li3 Ga1 Li4 98.20(19) 3_665 1_655 ?
Li1 Ga1 Li4 97.43(17) 4_565 1_655 ?
Li1 Ga1 Li4 171.02(17) . 1_655 ?
Li2 Ga1 Li4 73.68(16) 1_655 1_655 ?
Li4 Ga1 Li4 74.57(2) 2_655 1_655 ?
Ga1 S1 Li1 110.6(2) . 2_646 ?
Ga1 S1 Li3 112.6(2) . 1_545 ?
Li1 S1 Li3 109.9(3) 2_646 1_545 ?
Ga1 S1 Li1 74.96(19) . 4_565 ?
Li1 S1 Li1 71.5(3) 2_646 4_565 ?
Li3 S1 Li1 69.9(4) 1_545 4_565 ?
Ga1 S1 Li2 80.27(18) . 1_655 ?
Li1 S1 Li2 78.2(3) 2_646 1_655 ?
Li3 S1 Li2 159.4(3) 1_545 1_655 ?
Li1 S1 Li2 130.3(3) 4_565 1_655 ?
Ga1 S1 Li4 80.65(4) . 1_655 ?
Li1 S1 Li4 163.0(2) 2_646 1_655 ?
Li3 S1 Li4 75.4(3) 1_545 1_655 ?
Li1 S1 Li4 124.81(19) 4_565 1_655 ?
Li2 S1 Li4 91.8(3) 1_655 1_655 ?
Ga1 S1 Li2 169.35(19) . 3_656 ?
Li1 S1 Li2 73.4(3) 2_646 3_656 ?
Li3 S1 Li2 73.9(3) 1_545 3_656 ?
Li1 S1 Li2 115.6(3) 4_565 3_656 ?
Li2 S1 Li2 91.20(4) 1_655 3_656 ?
Li4 S1 Li2 93.3(2) 1_655 3_656 ?
Ga1 S2 Li3 76.9(3) . 3_665 ?
Ga1 S2 Li1 77.2(2) . 4_565 ?
Li3 S2 Li1 113.3(2) 3_665 4_565 ?
Ga1 S2 Li1 77.2(2) . . ?
Li3 S2 Li1 113.3(2) 3_665 . ?
Li1 S2 Li1 119.0(4) 4_565 . ?
Ga1 S2 Li2 128.2(2) . . ?
Li3 S2 Li2 154.9(4) 3_665 . ?
Li1 S2 Li2 77.2(2) 4_565 . ?
Li1 S2 Li2 77.2(2) . . ?
Ga1 S2 Li4 125.94(4) . . ?
Li3 S2 Li4 73.5(2) 3_665 . ?
Li1 S2 Li4 74.49(19) 4_565 . ?
Li1 S2 Li4 156.6(2) . . ?
Li2 S2 Li4 88.45(18) . . ?
Ga1 S2 Li4 125.94(4) . 2 ?
Li3 S2 Li4 73.5(2) 3_665 2 ?
Li1 S2 Li4 156.6(2) 4_565 2 ?
Li1 S2 Li4 74.49(19) . 2 ?
Li2 S2 Li4 88.45(18) . 2 ?
Li4 S2 Li4 86.88(4) . 2 ?
Ga1 S3 Li1 114.8(2) 3_665 . ?
Ga1 S3 Li1 114.8(2) 3_665 4_575 ?
Li1 S3 Li1 101.3(4) . 4_575 ?
Ga1 S3 Li3 74.0(2) 3_665 . ?
Li1 S3 Li3 70.0(3) . . ?
Li1 S3 Li3 70.0(3) 4_575 . ?
Ga1 S3 Li4 82.18(4) 3_665 2 ?
Li1 S3 Li4 78.4(2) . 2 ?
Li1 S3 Li4 160.5(2) 4_575 2 ?
Li3 S3 Li4 126.55(10) . 2 ?
Ga1 S3 Li4 82.18(4) 3_665 1_565 ?
Li1 S3 Li4 160.5(2) . 1_565 ?
Li1 S3 Li4 78.4(2) 4_575 1_565 ?
Li3 S3 Li4 126.55(10) . 1_565 ?
Li4 S3 Li4 95.49(5) 2 1_565 ?
Ga1 S3 Li2 168.7(2) 3_665 3_566 ?
Li1 S3 Li2 71.5(2) . 3_566 ?
Li1 S3 Li2 71.5(2) 4_575 3_566 ?
Li3 S3 Li2 117.3(3) . 3_566 ?
Li4 S3 Li2 90.28(14) 2 3_566 ?
Li4 S3 Li2 90.28(14) 1_565 3_566 ?
S2 Li1 S3 110.1(3) . . ?
S2 Li1 S1 111.7(3) . 2_656 ?
S3 Li1 S1 116.0(3) . 2_656 ?
S2 Li1 S1 98.1(3) . 4_565 ?
S3 Li1 S1 110.9(3) . 4_565 ?
S1 Li1 S1 108.5(3) 2_656 4_565 ?
S2 Li1 Li3 121.7(4) . . ?
S3 Li1 Li3 57.5(3) . . ?
S1 Li1 Li3 125.0(4) 2_656 . ?
S1 Li1 Li3 54.0(3) 4_565 . ?
S2 Li1 Li1 115.7(5) . 3_666 ?
S3 Li1 Li1 132.8(5) . 3_666 ?
S1 Li1 Li1 55.5(3) 2_656 3_666 ?
S1 Li1 Li1 52.9(3) 4_565 3_666 ?
Li3 Li1 Li1 88.3(5) . 3_666 ?
S2 Li1 Ga1 49.47(16) . . ?
S3 Li1 Ga1 120.8(3) . . ?
S1 Li1 Ga1 123.1(3) 2_656 . ?
S1 Li1 Ga1 48.70(15) 4_565 . ?
Li3 Li1 Ga1 85.9(3) . . ?
Li1 Li1 Ga1 83.5(4) 3_666 . ?
S2 Li1 Li2 55.3(3) . . ?
S3 Li1 Li2 118.7(3) . . ?
S1 Li1 Li2 59.2(3) 2_656 . ?
S1 Li1 Li2 129.1(3) 4_565 . ?
Li3 Li1 Li2 174.8(5) . . ?
Li1 Li1 Li2 96.8(4) 3_666 . ?
Ga1 Li1 Li2 93.9(3) . . ?
S2 Li1 Li4 59.26(17) . 2 ?
S3 Li1 Li4 54.25(16) . 2 ?
S1 Li1 Li4 118.3(3) 2_656 2 ?
S1 Li1 Li4 132.8(3) 4_565 2 ?
Li3 Li1 Li4 100.4(3) . 2 ?
Li1 Li1 Li4 171.3(5) 3_666 2 ?
Ga1 Li1 Li4 96.7(2) . 2 ?
Li2 Li1 Li4 74.5(3) . 2 ?
S2 Li1 Li2 120.7(3) . 3_566 ?
S3 Li1 Li2 63.4(3) . 3_566 ?
S1 Li1 Li2 54.1(3) 2_656 3_566 ?
S1 Li1 Li2 140.8(4) 4_565 3_566 ?
Li3 Li1 Li2 103.8(3) . 3_566 ?
Li1 Li1 Li2 100.4(4) 3_666 3_566 ?
Ga1 Li1 Li2 169.6(3) . 3_566 ?
Li2 Li1 Li2 76.04(19) . 3_566 ?
Li4 Li1 Li2 78.0(3) 2 3_566 ?
S1 Li2 S1 87.8(3) 1_455 4_465 ?
S1 Li2 S2 92.3(3) 1_455 . ?
S1 Li2 S2 92.3(3) 4_465 . ?
S1 Li2 S1 173.8(4) 1_455 2_656 ?
S1 Li2 S1 88.80(4) 4_465 2_656 ?
S2 Li2 S1 92.9(3) . 2_656 ?
S1 Li2 S1 88.80(4) 1_455 3_656 ?
S1 Li2 S1 173.8(4) 4_465 3_656 ?
S2 Li2 S1 92.9(3) . 3_656 ?
S1 Li2 S1 94.1(3) 2_656 3_656 ?
S1 Li2 S3 91.9(3) 1_455 3_566 ?
S1 Li2 S3 91.9(3) 4_465 3_566 ?
S2 Li2 S3 174.1(4) . 3_566 ?
S1 Li2 S3 83.1(3) 2_656 3_566 ?
S1 Li2 S3 83.1(3) 3_656 3_566 ?
S1 Li2 Li1 136.7(5) 1_455 . ?
S1 Li2 Li1 79.9(2) 4_465 . ?
S2 Li2 Li1 47.6(2) . . ?
S1 Li2 Li1 47.35(18) 2_656 . ?
S1 Li2 Li1 106.1(4) 3_656 . ?
S3 Li2 Li1 129.5(3) 3_566 . ?
S1 Li2 Li1 79.9(2) 1_455 4_565 ?
S1 Li2 Li1 136.7(5) 4_465 4_565 ?
S2 Li2 Li1 47.6(2) . 4_565 ?
S1 Li2 Li1 106.1(4) 2_656 4_565 ?
S1 Li2 Li1 47.35(18) 3_656 4_565 ?
S3 Li2 Li1 129.5(3) 3_566 4_565 ?
Li1 Li2 Li1 81.4(4) . 4_565 ?
S1 Li2 Ga1 44.47(17) 1_455 1_455 ?
S1 Li2 Ga1 44.47(17) 4_465 1_455 ?
S2 Li2 Ga1 85.2(3) . 1_455 ?
S1 Li2 Ga1 132.93(16) 2_656 1_455 ?
S1 Li2 Ga1 132.93(16) 3_656 1_455 ?
S3 Li2 Ga1 100.7(3) 3_566 1_455 ?
Li1 Li2 Ga1 106.7(3) . 1_455 ?
Li1 Li2 Ga1 106.7(3) 4_565 1_455 ?
S1 Li2 Li3 134.3(2) 1_455 3_666 ?
S1 Li2 Li3 134.3(2) 4_465 3_666 ?
S2 Li2 Li3 100.9(4) . 3_666 ?
S1 Li2 Li3 47.42(17) 2_656 3_666 ?
S1 Li2 Li3 47.42(17) 3_656 3_666 ?
S3 Li2 Li3 73.2(3) 3_566 3_666 ?
Li1 Li2 Li3 77.8(3) . 3_666 ?
Li1 Li2 Li3 77.8(3) 4_565 3_666 ?
Ga1 Li2 Li3 173.9(5) 1_455 3_666 ?
S1 Li2 Li1 47.7(2) 1_455 2_546 ?
S1 Li2 Li1 97.4(3) 4_465 2_546 ?
S2 Li2 Li1 138.1(3) . 2_546 ?
S1 Li2 Li1 127.8(4) 2_656 2_546 ?
S1 Li2 Li1 76.5(2) 3_656 2_546 ?
S3 Li2 Li1 45.1(2) 3_566 2_546 ?
Li1 Li2 Li1 174.2(4) . 2_546 ?
Li1 Li2 Li1 103.96(19) 4_565 2_546 ?
Ga1 Li2 Li1 74.2(3) 1_455 2_546 ?
Li3 Li2 Li1 100.9(4) 3_666 2_546 ?
S1 Li2 Li1 97.4(3) 1_455 3_566 ?
S1 Li2 Li1 47.7(2) 4_465 3_566 ?
S2 Li2 Li1 138.1(3) . 3_566 ?
S1 Li2 Li1 76.5(2) 2_656 3_566 ?
S1 Li2 Li1 127.8(4) 3_656 3_566 ?
S3 Li2 Li1 45.1(2) 3_566 3_566 ?
Li1 Li2 Li1 103.96(19) . 3_566 ?
Li1 Li2 Li1 174.2(4) 4_565 3_566 ?
Ga1 Li2 Li1 74.2(3) 1_455 3_566 ?
Li3 Li2 Li1 100.9(4) 3_666 3_566 ?
Li1 Li2 Li1 70.6(4) 2_546 3_566 ?
S3 Li4 S3 180.0 3_565 1_545 ?
S3 Li4 S1 93.30(4) 3_565 3_655 ?
S3 Li4 S1 86.70(4) 1_545 3_655 ?
S3 Li4 S1 86.70(4) 3_565 1_455 ?
S3 Li4 S1 93.30(4) 1_545 1_455 ?
S1 Li4 S1 180.00(6) 3_655 1_455 ?
S3 Li4 S2 88.77(4) 3_565 . ?
S3 Li4 S2 91.23(4) 1_545 . ?
S1 Li4 S2 92.56(4) 3_655 . ?
S1 Li4 S2 87.44(4) 1_455 . ?
S3 Li4 S2 91.23(4) 3_565 3 ?
S3 Li4 S2 88.77(4) 1_545 3 ?
S1 Li4 S2 87.44(4) 3_655 3 ?
S1 Li4 S2 92.56(4) 1_455 3 ?
S2 Li4 S2 180.0 . 3 ?
S3 Li4 Li3 79.00(17) 3_565 3_665 ?
S3 Li4 Li3 101.00(17) 1_545 3_665 ?
S1 Li4 Li3 48.58(16) 3_655 3_665 ?
S1 Li4 Li3 131.42(16) 1_455 3_665 ?
S2 Li4 Li3 46.54(18) . 3_665 ?
S2 Li4 Li3 133.46(18) 3 3_665 ?
S3 Li4 Li3 101.00(17) 3_565 1_445 ?
S3 Li4 Li3 79.00(17) 1_545 1_445 ?
S1 Li4 Li3 131.42(16) 3_655 1_445 ?
S1 Li4 Li3 48.58(16) 1_455 1_445 ?
S2 Li4 Li3 133.46(18) . 1_445 ?
S2 Li4 Li3 46.54(18) 3 1_445 ?
Li3 Li4 Li3 180.0 3_665 1_445 ?
S3 Li4 Li1 132.62(16) 3_565 4_565 ?
S3 Li4 Li1 47.38(16) 1_545 4_565 ?
S1 Li4 Li1 101.39(15) 3_655 4_565 ?
S1 Li4 Li1 78.61(15) 1_455 4_565 ?
S2 Li4 Li1 46.24(15) . 4_565 ?
S2 Li4 Li1 133.76(15) 3 4_565 ?
Li3 Li4 Li1 78.0(2) 3_665 4_565 ?
Li3 Li4 Li1 102.0(2) 1_445 4_565 ?
S3 Li4 Li1 47.38(16) 3_565 2_545 ?
S3 Li4 Li1 132.62(16) 1_545 2_545 ?
S1 Li4 Li1 78.61(15) 3_655 2_545 ?
S1 Li4 Li1 101.39(15) 1_455 2_545 ?
S2 Li4 Li1 133.76(15) . 2_545 ?
S2 Li4 Li1 46.24(15) 3 2_545 ?
Li3 Li4 Li1 102.0(2) 3_665 2_545 ?
Li3 Li4 Li1 78.0(2) 1_445 2_545 ?
Li1 Li4 Li1 180.0(2) 4_565 2_545 ?
S3 Li4 Ga1 43.64(4) 3_565 1_455 ?
S3 Li4 Ga1 136.36(4) 1_545 1_455 ?
S1 Li4 Ga1 136.29(3) 3_655 1_455 ?
S1 Li4 Ga1 43.71(3) 1_455 1_455 ?
S2 Li4 Ga1 81.46(3) . 1_455 ?
S2 Li4 Ga1 98.54(3) 3 1_455 ?
Li3 Li4 Ga1 104.35(14) 3_665 1_455 ?
Li3 Li4 Ga1 75.65(14) 1_445 1_455 ?
Li1 Li4 Ga1 104.86(16) 4_565 1_455 ?
Li1 Li4 Ga1 75.14(16) 2_545 1_455 ?
S3 Li4 Ga1 136.36(4) 3_565 3_655 ?
S3 Li4 Ga1 43.64(4) 1_545 3_655 ?
S1 Li4 Ga1 43.71(3) 3_655 3_655 ?
S1 Li4 Ga1 136.29(3) 1_455 3_655 ?
S2 Li4 Ga1 98.54(3) . 3_655 ?
S2 Li4 Ga1 81.46(3) 3 3_655 ?
Li3 Li4 Ga1 75.65(14) 3_665 3_655 ?
Li3 Li4 Ga1 104.35(14) 1_445 3_655 ?
Li1 Li4 Ga1 75.14(16) 4_565 3_655 ?
Li1 Li4 Ga1 104.86(16) 2_545 3_655 ?
Ga1 Li4 Ga1 180.0 1_455 3_655 ?
S2 Li3 S1 112.3(3) 3_665 1_565 ?
S2 Li3 S1 112.3(3) 3_665 4_565 ?
S1 Li3 S1 116.2(4) 1_565 4_565 ?
S2 Li3 S3 98.0(4) 3_665 . ?
S1 Li3 S3 108.1(3) 1_565 . ?
S1 Li3 S3 108.1(3) 4_565 . ?
S2 Li3 Li1 122.1(4) 3_665 . ?
S1 Li3 Li1 123.4(5) 1_565 . ?
S1 Li3 Li1 56.1(2) 4_565 . ?
S3 Li3 Li1 52.5(3) . . ?
S2 Li3 Li1 122.1(4) 3_665 4_575 ?
S1 Li3 Li1 56.1(2) 1_565 4_575 ?
S1 Li3 Li1 123.4(5) 4_565 4_575 ?
S3 Li3 Li1 52.5(3) . 4_575 ?
Li1 Li3 Li1 81.5(5) . 4_575 ?
S2 Li3 Ga1 49.7(2) 3_665 3_665 ?
S1 Li3 Ga1 121.7(2) 1_565 3_665 ?
S1 Li3 Ga1 121.7(2) 4_565 3_665 ?
S3 Li3 Ga1 48.3(2) . 3_665 ?
Li1 Li3 Ga1 86.1(4) . 3_665 ?
Li1 Li3 Ga1 86.1(4) 4_575 3_665 ?
S2 Li3 Li4 60.0(2) 3_665 1_665 ?
S1 Li3 Li4 56.04(17) 1_565 1_665 ?
S1 Li3 Li4 119.7(4) 4_565 1_665 ?
S3 Li3 Li4 131.8(3) . 1_665 ?
Li1 Li3 Li4 175.5(5) . 1_665 ?
Li1 Li3 Li4 100.74(18) 4_575 1_665 ?
Ga1 Li3 Li4 97.8(3) 3_665 1_665 ?
S2 Li3 Li4 60.0(2) 3_665 2_655 ?
S1 Li3 Li4 119.7(4) 1_565 2_655 ?
S1 Li3 Li4 56.04(17) 4_565 2_655 ?
S3 Li3 Li4 131.8(3) . 2_655 ?
Li1 Li3 Li4 100.74(17) . 2_655 ?
Li1 Li3 Li4 175.5(5) 4_575 2_655 ?
Ga1 Li3 Li4 97.8(3) 3_665 2_655 ?
Li4 Li3 Li4 76.7(3) 1_665 2_655 ?
S2 Li3 Li2 126.0(5) 3_665 3_666 ?
S1 Li3 Li2 58.6(2) 1_565 3_666 ?
S1 Li3 Li2 58.6(2) 4_565 3_666 ?
S3 Li3 Li2 136.0(5) . 3_666 ?
Li1 Li3 Li2 97.1(4) . 3_666 ?
Li1 Li3 Li2 97.1(4) 4_575 3_666 ?
Ga1 Li3 Li2 175.7(5) 3_665 3_666 ?
Li4 Li3 Li2 78.9(3) 1_665 3_666 ?
Li4 Li3 Li2 78.9(3) 2_655 3_666 ?

loop_
_geom_bond_atom_site_label_1
_geom_bond_atom_site_label_2
_geom_bond_distance
_geom_bond_site_symmetry_2
_geom_bond_publ_flag
Ga1 S3 2.2608(17) 3_665 ?
Ga1 S1 2.2729(12) . ?
Ga1 S1 2.2730(12) 4_565 ?
Ga1 S2 2.2773(16) . ?
Ga1 Li3 2.910(11) 3_665 ?
Ga1 Li1 2.922(8) 4_565 ?
Ga1 Li1 2.922(8) . ?
Ga1 Li2 3.198(11) 1_655 ?
Ga1 Li4 3.2455(8) 2_655 ?
Ga1 Li4 3.2455(8) 1_655 ?
S1 Li1 2.436(8) 2_646 ?
S1 Li3 2.455(6) 1_545 ?
S1 Li1 2.519(8) 4_565 ?
S1 Li2 2.666(8) 1_655 ?
S1 Li4 2.7153(12) 1_655 ?
S1 Li2 2.846(8) 3_656 ?
S2 Li3 2.398(11) 3_665 ?
S2 Li1 2.403(8) 4_565 ?
S2 Li1 2.403(8) . ?
S2 Li2 2.676(12) . ?
S2 Li4 2.8594(12) . ?
S2 Li4 2.8594(12) 2 ?
S3 Li1 2.408(8) . ?
S3 Li1 2.408(8) 4_575 ?
S3 Li3 2.558(13) . ?
S3 Li4 2.6562(11) 2 ?
S3 Li4 2.6562(11) 1_565 ?
S3 Li2 3.040(12) 3_566 ?
Li1 Li3 2.851(14) . ?
Li1 Li1 2.897(16) 3_666 ?
Li1 Li2 3.175(12) . ?
Li1 Li4 3.206(8) 2 ?
Li1 Li2 3.222(12) 3_566 ?
Li2 Li3 3.203(16) 3_666 ?
Li4 Li3 3.167(10) 3_665 ?
Li4 Li3 3.167(10) 1_445 ?
